data_7027880
loop_
_publ_author_name
'Mao, Hongyan'
'Zhang, Changzheng'
'Li, Gang'
'Zhang, Hongyun'
'Hou, Hongwei'
'Li, Linke'
'Wu, Qingan'
'Zhu, Yu'
'Wang, Enbo'

_publ_section_title
;
 New types of the flexible self-assembled metal?organic coordination
 polymers constructed by aliphatic dicarboxylates and rigid bidentate
 nitrogen ligands
;
_journal_issue 22
_journal_name_full 'Dalton Transactions'
_journal_page_first 3918
_journal_page_last 3925
_journal_paper_doi 10.1039/b410235e
_journal_year 2004
_chemical_formula_moiety 'C12 H16 Cd2 N2 O10'
_chemical_formula_sum 'C12 H16 Cd2 N2 O10'
_chemical_formula_weight 573.09
_chemical_name_systematic
;
?
;
_space_group_IT_number 14
_symmetry_cell_setting monoclinic
_symmetry_space_group_name_Hall '-P 2yn'
_symmetry_space_group_name_H-M 'P 1 21/n 1'
_atom_sites_solution_hydrogens geom
_atom_sites_solution_primary direct
_atom_sites_solution_secondary difmap
_audit_creation_method SHELXL-97
_cell_angle_alpha 90.00
_cell_angle_beta 102.27(3)
_cell_angle_gamma 90.00
_cell_formula_units_Z 2
_cell_length_a 7.8435(16)
_cell_length_b 8.3375(17)
_cell_length_c 12.786(3)
_cell_measurement_reflns_used 210
_cell_measurement_temperature 291(2)
_cell_measurement_theta_max 25.2
_cell_measurement_theta_min 2
_cell_volume 817.0(3)
_computing_cell_refinement raxis
_computing_data_collection raxis
_computing_data_reduction raxis
_computing_molecular_graphics texsan
_computing_publication_material texsan
_computing_structure_refinement 'SHELXL-97 (Sheldrick, 1997)'
_computing_structure_solution 'SHELXS-97 (Sheldrick, 1990)'
_diffrn_ambient_temperature 291(2)
_diffrn_measured_fraction_theta_full 0.939
_diffrn_measured_fraction_theta_max 0.939
_diffrn_measurement_device_type R-axis-IV
_diffrn_measurement_method 'Osillation  frames'
_diffrn_radiation_monochromator graphite
_diffrn_radiation_source 'fine-focus sealed tube'
_diffrn_radiation_type MoK\a
_diffrn_radiation_wavelength 0.71073
_diffrn_reflns_av_R_equivalents 0.0405
_diffrn_reflns_av_sigmaI/netI 0.0383
_diffrn_reflns_limit_h_max 9
_diffrn_reflns_limit_h_min 0
_diffrn_reflns_limit_k_max 9
_diffrn_reflns_limit_k_min -9
_diffrn_reflns_limit_l_max 14
_diffrn_reflns_limit_l_min -15
_diffrn_reflns_number 2441
_diffrn_reflns_theta_full 24.99
_diffrn_reflns_theta_max 24.99
_diffrn_reflns_theta_min 2.81
_exptl_absorpt_coefficient_mu 2.661
_exptl_absorpt_correction_T_max 0.6459
_exptl_absorpt_correction_T_min 0.5229
_exptl_absorpt_correction_type none
_exptl_crystal_colour COLORLESS
_exptl_crystal_density_diffrn 2.321
_exptl_crystal_density_method 'not measured'
_exptl_crystal_description block
_exptl_crystal_F_000 552
_exptl_crystal_size_max 0.28
_exptl_crystal_size_mid 0.20
_exptl_crystal_size_min 0.18
_refine_diff_density_max 0.812
_refine_diff_density_min -1.153
_refine_diff_density_rms 0.184
_refine_ls_extinction_coef 0.0142(19)
_refine_ls_extinction_expression Fc^*^=kFc[1+0.001xFc^2^\l^3^/sin(2\q)]^-1/4^
_refine_ls_extinction_method SHELXL
_refine_ls_goodness_of_fit_ref 1.176
_refine_ls_hydrogen_treatment mixed
_refine_ls_matrix_type full
_refine_ls_number_parameters 123
_refine_ls_number_reflns 1349
_refine_ls_number_restraints 0
_refine_ls_restrained_S_all 1.176
_refine_ls_R_factor_all 0.0404
_refine_ls_R_factor_gt 0.0376
_refine_ls_shift/su_max 0.000
_refine_ls_shift/su_mean 0.000
_refine_ls_structure_factor_coef Fsqd
_refine_ls_weighting_details 'calc w=1/[\s^2^(Fo^2^)+(0.0694P)^2^+1.5403P] where P=(Fo^2^+2Fc^2^)/3'
_refine_ls_weighting_scheme calc
_refine_ls_wR_factor_gt 0.1092
_refine_ls_wR_factor_ref 0.1122
_reflns_number_gt 1312
_reflns_number_total 1349
_reflns_threshold_expression >2sigma(I)
_cod_data_source_file b410235esup1.cif
_cod_data_source_block p21n_a
_cod_depositor_comments
;
The following automatic conversions were performed:

'_symmetry_cell_setting' value 'MONOCLINIC' changed to 'monoclinic'
according to /home/saulius/struct/CIF-dictionaries/cif_core.dic
dictionary named 'cif_core.dic' version 2.4.2 from 2011-04-26.

Automatic conversion script
Id: cif_fix_values 1891 2012-01-12 08:04:46Z andrius 
;
_cod_original_cell_volume 817.1(3)
_cod_original_sg_symbol_H-M P2(1)/N
_cod_database_code 7027880

loop_
_symmetry_equiv_pos_as_xyz
'x, y, z'
'-x+1/2, y+1/2, -z+1/2'
'-x, -y, -z'
'x-1/2, -y-1/2, z-1/2'

loop_
_atom_site_label
_atom_site_type_symbol
_atom_site_fract_x
_atom_site_fract_y
_atom_site_fract_z
_atom_site_U_iso_or_equiv
_atom_site_adp_type
_atom_site_occupancy
_atom_site_symmetry_multiplicity
_atom_site_calc_flag
_atom_site_refinement_flags
Cd1 Cd 0.19987(5) 0.40233(4) 0.07865(3) 0.0228(3) Uani 1 1 d .
O1 O 0.4163(5) 0.2561(5) 0.1927(3) 0.0297(9) Uani 1 1 d .
O2 O 0.4461(5) 0.2793(5) 0.0268(3) 0.0341(10) Uani 1 1 d .
O3 O 0.4431(6) -0.1068(5) 0.2575(4) 0.0351(11) Uani 1 1 d .
O4 O 0.5640(5) 0.0134(5) 0.4059(3) 0.0296(9) Uani 1 1 d .
O5 O 0.3468(6) 0.6416(6) 0.1077(4) 0.0382(10) Uani 1 1 d .
C1 C 0.4915(7) 0.2183(7) 0.1189(4) 0.0257(12) Uani 1 1 d .
C2 C 0.6374(8) 0.0954(7) 0.1395(5) 0.0318(14) Uani 1 1 d .
H2A H 0.7352 0.1369 0.1124 0.038 Uiso 1 1 calc R
H2B H 0.5972 -0.0014 0.0997 0.038 Uiso 1 1 calc R
C3 C 0.7004(7) 0.0520(8) 0.2575(4) 0.0298(12) Uani 1 1 d .
H3A H 0.7962 -0.0234 0.2642 0.036 Uiso 1 1 calc R
H3B H 0.7448 0.1481 0.2969 0.036 Uiso 1 1 calc R
C4 C 0.5597(7) -0.0210(6) 0.3083(4) 0.0235(11) Uani 1 1 d .
C5 C 0.0827(8) 0.0312(7) 0.1004(4) 0.0300(13) Uani 1 1 d .
H5B H 0.1399 0.0498 0.1708 0.036 Uiso 1 1 calc R
C6 C 0.0131(8) -0.1180(7) 0.0719(5) 0.0277(13) Uani 1 1 d .
N1 N 0.0699(6) 0.1503(6) 0.0286(4) 0.0246(10) Uani 1 1 d .
H6A H 0.024(9) -0.190(9) 0.130(6) 0.039(18) Uiso 1 1 d .

loop_
_atom_site_aniso_label
_atom_site_aniso_U_11
_atom_site_aniso_U_22
_atom_site_aniso_U_33
_atom_site_aniso_U_23
_atom_site_aniso_U_13
_atom_site_aniso_U_12
Cd1 0.0236(4) 0.0206(4) 0.0217(3) 0.00008(12) -0.00063(19) 0.00111(13)
O1 0.028(2) 0.037(2) 0.0223(19) -0.0022(16) 0.0031(16) 0.0084(16)
O2 0.033(2) 0.044(3) 0.027(2) 0.0108(18) 0.0082(17) 0.0058(18)
O3 0.040(3) 0.034(3) 0.028(2) -0.0064(16) 0.0009(19) -0.0098(18)
O4 0.032(2) 0.036(2) 0.0194(18) -0.0045(16) 0.0035(15) -0.0069(17)
O5 0.043(2) 0.032(2) 0.042(2) -0.0123(19) 0.016(2) -0.017(2)
C1 0.024(3) 0.029(3) 0.023(3) 0.000(2) 0.002(2) -0.003(2)
C2 0.032(3) 0.036(4) 0.030(3) 0.009(2) 0.014(3) 0.011(2)
C3 0.025(3) 0.034(3) 0.031(3) 0.007(2) 0.006(2) 0.004(3)
C4 0.027(3) 0.020(3) 0.021(3) -0.001(2) 0.000(2) 0.006(2)
C5 0.034(3) 0.033(4) 0.020(3) 0.000(2) -0.001(2) -0.002(3)
C6 0.037(3) 0.021(3) 0.023(3) 0.007(2) 0.001(2) 0.001(2)
N1 0.029(2) 0.018(2) 0.025(2) -0.0036(18) 0.0018(18) -0.0023(19)

loop_
_atom_type_symbol
_atom_type_description
_atom_type_scat_dispersion_real
_atom_type_scat_dispersion_imag
_atom_type_scat_source
C C 0.0033 0.0016 'International Tables Vol C Tables 4.2.6.8 and 6.1.1.4'
H H 0.0000 0.0000 'International Tables Vol C Tables 4.2.6.8 and 6.1.1.4'
N N 0.0061 0.0033 'International Tables Vol C Tables 4.2.6.8 and 6.1.1.4'
O O 0.0106 0.0060 'International Tables Vol C Tables 4.2.6.8 and 6.1.1.4'
Cd Cd -0.8075 1.2024 'International Tables Vol C Tables 4.2.6.8 and 6.1.1.4'

loop_
_geom_angle_atom_site_label_1
_geom_angle_atom_site_label_2
_geom_angle_atom_site_label_3
_geom_angle
_geom_angle_site_symmetry_1
_geom_angle_site_symmetry_3
O5 Cd1 O4 93.78(16) . 2
O5 Cd1 O1 94.56(17) . .
O4 Cd1 O1 134.52(13) 2 .
O5 Cd1 O4 90.22(16) . 4_565
O4 Cd1 O4 74.03(15) 2 4_565
O1 Cd1 O4 150.38(13) . 4_565
O5 Cd1 N1 171.78(15) . .
O4 Cd1 N1 92.10(15) 2 .
O1 Cd1 N1 85.37(15) . .
O4 Cd1 N1 85.88(15) 4_565 .
O5 Cd1 O2 90.59(16) . .
O4 Cd1 O2 168.82(14) 2 .
O1 Cd1 O2 55.13(13) . .
O4 Cd1 O2 95.68(13) 4_565 .
N1 Cd1 O2 82.62(15) . .
O5 Cd1 O3 100.62(14) . 2
O4 Cd1 O3 52.51(13) 2 2
O1 Cd1 O3 82.01(13) . 2
O4 Cd1 O3 125.78(14) 4_565 2
N1 Cd1 O3 87.52(14) . 2
O2 Cd1 O3 136.54(13) . 2
O5 Cd1 C1 94.98(17) . .
O4 Cd1 C1 160.76(14) 2 .
O1 Cd1 C1 27.51(14) . .
O4 Cd1 C1 122.97(15) 4_565 .
N1 Cd1 C1 81.16(16) . .
O2 Cd1 C1 27.76(14) . .
O3 Cd1 C1 108.90(14) 2 .
C1 O1 Cd1 93.3(3) . .
C1 O2 Cd1 89.9(3) . .
C4 O3 Cd1 87.5(3) . 2_545
C4 O4 Cd1 98.9(3) . 2_545
C4 O4 Cd1 154.4(4) . 4_666
Cd1 O4 Cd1 105.97(15) 2_545 4_666
O1 C1 O2 121.1(5) . .
O1 C1 C2 119.8(5) . .
O2 C1 C2 119.1(5) . .
O1 C1 Cd1 59.2(3) . .
O2 C1 Cd1 62.3(3) . .
C2 C1 Cd1 172.0(4) . .
C1 C2 C3 113.9(5) . .
C4 C3 C2 113.9(5) . .
O3 C4 O4 120.7(5) . .
O3 C4 C3 122.1(5) . .
O4 C4 C3 117.2(5) . .
N1 C5 C6 121.4(5) . .
N1 C6 C5 121.3(5) 3 .
C6 N1 C5 117.2(5) 3 .
C6 N1 Cd1 122.2(4) 3 .
C5 N1 Cd1 120.5(4) . .

loop_
_geom_bond_atom_site_label_1
_geom_bond_atom_site_label_2
_geom_bond_distance
_geom_bond_site_symmetry_2
Cd1 O5 2.294(4) .
Cd1 O4 2.314(4) 2
Cd1 O1 2.333(4) .
Cd1 O4 2.347(4) 4_565
Cd1 N1 2.363(5) .
Cd1 O2 2.402(4) .
Cd1 O3 2.579(5) 2
Cd1 C1 2.711(6) .
O1 C1 1.254(6) .
O2 C1 1.263(7) .
O3 C4 1.232(7) .
O3 Cd1 2.579(5) 2_545
O4 C4 1.274(6) .
O4 Cd1 2.314(4) 2_545
O4 Cd1 2.347(4) 4_666
C1 C2 1.516(8) .
C2 C3 1.529(8) .
C3 C4 1.522(8) .
C5 N1 1.341(8) .
C5 C6 1.376(9) .
C6 N1 1.339(7) 3
N1 C6 1.339(7) 3

loop_
_geom_torsion_atom_site_label_1
_geom_torsion_atom_site_label_2
_geom_torsion_atom_site_label_3
_geom_torsion_atom_site_label_4
_geom_torsion
_geom_torsion_site_symmetry_1
_geom_torsion_site_symmetry_4
O5 Cd1 O1 C1 -92.0(3) . .
O4 Cd1 O1 C1 168.1(3) 2 .
O4 Cd1 O1 C1 6.5(5) 4_565 .
N1 Cd1 O1 C1 79.7(3) . .
O2 Cd1 O1 C1 -4.5(3) . .
O3 Cd1 O1 C1 167.9(3) 2 .
O5 Cd1 O2 C1 99.6(3) . .
O4 Cd1 O2 C1 -147.3(7) 2 .
O1 Cd1 O2 C1 4.5(3) . .
O4 Cd1 O2 C1 -170.1(3) 4_565 .
N1 Cd1 O2 C1 -85.0(3) . .
O3 Cd1 O2 C1 -6.6(4) 2 .
Cd1 O1 C1 O2 8.2(6) . .
Cd1 O1 C1 C2 -170.7(5) . .
Cd1 O2 C1 O1 -8.0(5) . .
Cd1 O2 C1 C2 171.0(5) . .
O5 Cd1 C1 O1 90.3(3) . .
O4 Cd1 C1 O1 -26.5(6) 2 .
O4 Cd1 C1 O1 -176.2(3) 4_565 .
N1 Cd1 C1 O1 -97.0(3) . .
O2 Cd1 C1 O1 172.1(6) . .
O3 Cd1 C1 O1 -12.7(4) 2 .
O5 Cd1 C1 O2 -81.7(3) . .
O4 Cd1 C1 O2 161.5(4) 2 .
O1 Cd1 C1 O2 -172.1(6) . .
O4 Cd1 C1 O2 11.8(4) 4_565 .
N1 Cd1 C1 O2 90.9(3) . .
O3 Cd1 C1 O2 175.2(3) 2 .
O1 C1 C2 C3 -10.8(8) . .
O2 C1 C2 C3 170.3(5) . .
C1 C2 C3 C4 60.8(7) . .
Cd1 O3 C4 O4 6.1(5) 2_545 .
Cd1 O3 C4 C3 -172.1(5) 2_545 .
Cd1 O4 C4 O3 -6.9(6) 2_545 .
Cd1 O4 C4 O3 159.5(6) 4_666 .
Cd1 O4 C4 C3 171.4(4) 2_545 .
Cd1 O4 C4 C3 -22.3(11) 4_666 .
C2 C3 C4 O3 33.4(8) . .
C2 C3 C4 O4 -144.8(5) . .
N1 C5 C6 N1 0.2(10) . 3
C6 C5 N1 C6 -0.2(9) . 3
C6 C5 N1 Cd1 -177.8(4) . .
O4 Cd1 N1 C6 82.0(4) 2 3
O1 Cd1 N1 C6 -143.5(4) . 3
O4 Cd1 N1 C6 8.1(4) 4_565 3
O2 Cd1 N1 C6 -88.1(4) . 3
O3 Cd1 N1 C6 134.3(4) 2 3
C1 Cd1 N1 C6 -116.2(5) . 3
O4 Cd1 N1 C5 -100.6(4) 2 .
O1 Cd1 N1 C5 33.9(4) . .
O4 Cd1 N1 C5 -174.4(4) 4_565 .
O2 Cd1 N1 C5 89.3(4) . .
O3 Cd1 N1 C5 -48.2(4) 2 .
C1 Cd1 N1 C5 61.3(4) . .
